data_7221748
loop_
_publ_author_name
'Pan, F.'
'Puttreddy, R.'
'Rissanen, K.'
'Englert, U.'

_publ_section_title
;
 Synthesis of tetrahalide dianions directed by crystal engineering
;
_journal_issue 35
_journal_name_full CrystEngComm
_journal_page_first 6641
_journal_paper_doi 10.1039/C5CE01288K
_journal_volume 17
_journal_year 2015
_chemical_formula_moiety 'C10 H11 N4 O2 S, 2(I)'
_chemical_formula_sum 'C10 H11 I2 N4 O2 S'
_chemical_formula_weight 505.65
_chemical_name_systematic
;
 ?
;
_space_group_crystal_system triclinic
_space_group_IT_number 2
_space_group_name_Hall '-P 1'
_space_group_name_H-M_alt 'P -1'
_symmetry_space_group_name_Hall '-P 1'
_symmetry_space_group_name_H-M 'P -1'
_atom_sites_solution_hydrogens difmap
_atom_sites_solution_primary direct
_audit_creation_date 2015-04-10
_audit_creation_method
;
Olex2 1.2
(compiled 2014.05.21 svn.r2940 for OlexSys, GUI svn.r4846)
;
_audit_update_record
;
2015-06-30 deposited with the CCDC.
2015-08-10 downloaded from the CCDC.
;
_cell_angle_alpha 61.725(3)
_cell_angle_beta 87.456(2)
_cell_angle_gamma 76.227(2)
_cell_formula_units_Z 2
_cell_length_a 5.7879(14)
_cell_length_b 11.983(3)
_cell_length_c 12.568(3)
_cell_measurement_reflns_used 3468
_cell_measurement_temperature 100(2)
_cell_measurement_theta_max 39.94
_cell_measurement_theta_min 22.43
_cell_volume 743.2(3)
_computing_molecular_graphics 'Olex2 (Dolomanov et al., 2009)'
_computing_publication_material 'Olex2 (Dolomanov et al., 2009)'
_computing_structure_refinement 'ShelXL (Sheldrick, 2008)'
_computing_structure_solution 'ShelXS (Sheldrick, 2008)'
_diffrn_ambient_temperature 100(2)
_diffrn_measured_fraction_theta_full 0.999
_diffrn_measured_fraction_theta_max 0.968
_diffrn_measurement_device_type 'SMART CCD area detector'
_diffrn_measurement_method '\f and \w scans'
_diffrn_radiation_monochromator graphite
_diffrn_radiation_type MoK\a
_diffrn_radiation_wavelength 0.71073
_diffrn_reflns_av_R_equivalents 0.0574
_diffrn_reflns_av_unetI/netI 0.0524
_diffrn_reflns_laue_measured_fraction_full 0.999
_diffrn_reflns_laue_measured_fraction_max 0.968
_diffrn_reflns_limit_h_max 12
_diffrn_reflns_limit_h_min -12
_diffrn_reflns_limit_k_max 26
_diffrn_reflns_limit_k_min -26
_diffrn_reflns_limit_l_max 27
_diffrn_reflns_limit_l_min -27
_diffrn_reflns_number 58775
_diffrn_reflns_point_group_measured_fraction_full 0.999
_diffrn_reflns_point_group_measured_fraction_max 0.968
_diffrn_reflns_theta_full 26.000
_diffrn_reflns_theta_max 52.100
_diffrn_reflns_theta_min 1.966
_diffrn_standards_number 0
_exptl_absorpt_coefficient_mu 4.384
_exptl_absorpt_correction_T_max 0.8799
_exptl_absorpt_correction_T_min 0.7210
_exptl_absorpt_correction_type multi-scan
_exptl_absorpt_process_details SADABS
_exptl_crystal_colour brown
_exptl_crystal_colour_primary brown
_exptl_crystal_density_diffrn 2.260
_exptl_crystal_description needle
_exptl_crystal_F_000 474
_exptl_crystal_recrystallization_method 'Re-crystallisation from solvent: MeOH'
_exptl_crystal_size_max 0.08
_exptl_crystal_size_mid 0.07
_exptl_crystal_size_min 0.03
_refine_diff_density_max 2.654
_refine_diff_density_min -1.028
_refine_diff_density_rms 0.223
_refine_ls_extinction_method none
_refine_ls_goodness_of_fit_ref 1.028
_refine_ls_hydrogen_treatment refall
_refine_ls_matrix_type full
_refine_ls_number_parameters 216
_refine_ls_number_reflns 16488
_refine_ls_number_restraints 0
_refine_ls_restrained_S_all 1.028
_refine_ls_R_factor_all 0.0650
_refine_ls_R_factor_gt 0.0428
_refine_ls_shift/su_max 0.001
_refine_ls_shift/su_mean 0.000
_refine_ls_structure_factor_coef Fsqd
_refine_ls_weighting_details 'w=1/[\s^2^(Fo^2^)+(0.0313P)^2^] where P=(Fo^2^+2Fc^2^)/3'
_refine_ls_weighting_scheme calc
_refine_ls_wR_factor_gt 0.0873
_refine_ls_wR_factor_ref 0.0969
_reflns_Friedel_coverage 0.000
_reflns_number_gt 12136
_reflns_number_total 16488
_reflns_threshold_expression 'I > 2\s(I)'
_cod_data_source_file c5ce01288k2.cif
_cod_data_source_block 3a
_cod_depositor_comments 'Adding full bibliography for 7221744--7221750.cif.'
_cod_database_code 7221748
_shelxl_version_number 2013-4
_shelx_space_group_comment
;
The symmetry employed for this shelxl refinement is uniquely defined
by the following loop, which should always be used as a source of
symmetry information in preference to the above space-group names.
They are only intended as comments.
;
_olex2_refinement_description
;
;
_olex2_submission_special_instructions 'No special instructions were received'

loop_
_space_group_symop_operation_xyz
'x, y, z'
'-x, -y, -z'

loop_
_atom_site_label
_atom_site_type_symbol
_atom_site_fract_x
_atom_site_fract_y
_atom_site_fract_z
_atom_site_U_iso_or_equiv
_atom_site_adp_type
_atom_site_occupancy
_atom_site_site_symmetry_order
_atom_site_calc_flag
C1 C 0.8200(3) 0.90946(15) 0.44366(13) 0.01195(19) Uani 1 1 d
C2 C 1.0053(3) 0.80912(17) 0.64342(14) 0.0151(2) Uani 1 1 d
H2 H 0.991(6) 0.793(3) 0.723(3) 0.019(8) Uiso 1 1 d
C3 C 1.2094(3) 0.75719(19) 0.60662(16) 0.0178(3) Uani 1 1 d
H3 H 1.345(6) 0.697(3) 0.665(3) 0.016(7) Uiso 1 1 d
C4 C 1.2045(3) 0.78529(19) 0.48513(16) 0.0172(2) Uani 1 1 d
H4 H 1.332(6) 0.750(3) 0.462(3) 0.015(7) Uiso 1 1 d
C5 C 0.6355(3) 0.92749(15) 0.18538(13) 0.01176(18) Uani 1 1 d
C6 C 0.4569(3) 0.86101(17) 0.20598(14) 0.0144(2) Uani 1 1 d
H6 H 0.347(6) 0.877(3) 0.247(3) 0.014(7) Uiso 1 1 d
C7 C 0.4742(3) 0.77170(17) 0.16266(15) 0.0149(2) Uani 1 1 d
H7 H 0.361(6) 0.721(3) 0.177(3) 0.017(7) Uiso 1 1 d
C8 C 0.6655(3) 0.75565(15) 0.09616(13) 0.01260(19) Uani 1 1 d
C9 C 0.8425(3) 0.82267(17) 0.07382(15) 0.0144(2) Uani 1 1 d
H9 H 0.976(6) 0.811(3) 0.027(3) 0.022(8) Uiso 1 1 d
C10 C 0.8283(3) 0.90808(17) 0.12087(14) 0.0142(2) Uani 1 1 d
H10 H 0.933(7) 0.959(4) 0.099(3) 0.031(10) Uiso 1 1 d
N1 N 0.8149(2) 0.88385(14) 0.56189(12) 0.01325(18) Uani 1 1 d
H1 H 0.675(6) 0.920(3) 0.582(3) 0.018(7) Uiso 1 1 d
N2 N 1.0181(3) 0.86019(16) 0.40422(13) 0.0154(2) Uani 1 1 d
N3 N 0.6155(2) 0.98499(14) 0.37481(11) 0.01334(18) Uani 1 1 d
N4 N 0.6803(3) 0.66813(15) 0.04408(13) 0.01461(19) Uani 1 1 d
H4A H 0.670(6) 0.709(4) -0.031(3) 0.024(8) Uiso 1 1 d
H4B H 0.561(6) 0.627(4) 0.065(3) 0.024(8) Uiso 1 1 d
H4C H 0.815(6) 0.613(4) 0.063(3) 0.024(8) Uiso 1 1 d
O2 O 0.7866(2) 1.11852(14) 0.17621(12) 0.01655(19) Uani 1 1 d
O1 O 0.3585(2) 1.12661(13) 0.19276(11) 0.01579(18) Uani 1 1 d
S1 S 0.60422(7) 1.04947(4) 0.23023(3) 0.01167(5) Uani 1 1 d
I1 I 1.08752(3) 0.49567(2) 0.39747(2) 0.02315(3) Uani 1 1 d
I2 I 1.25918(2) 0.47639(2) 0.14582(2) 0.01460(2) Uani 1 1 d

loop_
_atom_site_aniso_label
_atom_site_aniso_U_11
_atom_site_aniso_U_22
_atom_site_aniso_U_33
_atom_site_aniso_U_23
_atom_site_aniso_U_13
_atom_site_aniso_U_12
C1 0.0135(5) 0.0132(5) 0.0103(4) -0.0065(4) 0.0007(3) -0.0034(4)
C2 0.0162(5) 0.0169(6) 0.0125(5) -0.0074(5) -0.0003(4) -0.0035(4)
C3 0.0149(6) 0.0201(7) 0.0161(6) -0.0075(5) -0.0010(4) -0.0021(5)
C4 0.0144(5) 0.0181(6) 0.0165(5) -0.0076(5) 0.0019(4) -0.0012(5)
C5 0.0127(5) 0.0133(5) 0.0113(4) -0.0075(4) 0.0017(3) -0.0032(4)
C6 0.0142(5) 0.0172(6) 0.0155(5) -0.0102(5) 0.0048(4) -0.0060(4)
C7 0.0152(5) 0.0171(6) 0.0168(5) -0.0107(5) 0.0038(4) -0.0062(4)
C8 0.0139(5) 0.0131(5) 0.0127(4) -0.0075(4) 0.0013(4) -0.0035(4)
C9 0.0147(5) 0.0160(6) 0.0166(5) -0.0107(5) 0.0051(4) -0.0052(4)
C10 0.0145(5) 0.0170(6) 0.0155(5) -0.0104(5) 0.0049(4) -0.0062(4)
N1 0.0143(4) 0.0158(5) 0.0109(4) -0.0076(4) 0.0010(3) -0.0032(4)
N2 0.0139(5) 0.0182(5) 0.0142(4) -0.0092(4) 0.0015(4) -0.0013(4)
N3 0.0127(4) 0.0171(5) 0.0112(4) -0.0083(4) 0.0007(3) -0.0020(4)
N4 0.0164(5) 0.0142(5) 0.0153(5) -0.0091(4) 0.0006(4) -0.0027(4)
O2 0.0205(5) 0.0178(5) 0.0164(4) -0.0101(4) 0.0056(4) -0.0099(4)
O1 0.0161(4) 0.0158(5) 0.0140(4) -0.0079(4) -0.0014(3) 0.0007(4)
S1 0.01361(13) 0.01268(13) 0.01007(11) -0.00665(10) 0.00118(9) -0.00296(10)
I1 0.03173(6) 0.02132(5) 0.01847(5) -0.00935(4) 0.00591(4) -0.01118(5)
I2 0.01523(4) 0.01472(4) 0.01546(4) -0.00894(3) 0.00038(3) -0.00253(3)

loop_
_atom_type_symbol
_atom_type_description
_atom_type_scat_dispersion_real
_atom_type_scat_dispersion_imag
_atom_type_scat_source
C C 0.0033 0.0016 'International Tables Vol C Tables 4.2.6.8 and 6.1.1.4'
H H 0.0000 0.0000 'International Tables Vol C Tables 4.2.6.8 and 6.1.1.4'
I I -0.4742 1.8119 'International Tables Vol C Tables 4.2.6.8 and 6.1.1.4'
N N 0.0061 0.0033 'International Tables Vol C Tables 4.2.6.8 and 6.1.1.4'
O O 0.0106 0.0060 'International Tables Vol C Tables 4.2.6.8 and 6.1.1.4'
S S 0.1246 0.1234 'International Tables Vol C Tables 4.2.6.8 and 6.1.1.4'

loop_
_geom_angle_atom_site_label_1
_geom_angle_atom_site_label_2
_geom_angle_atom_site_label_3
_geom_angle
N2 C1 N1 120.55(14)
N3 C1 N1 114.48(13)
N3 C1 N2 124.97(13)
C3 C2 H2 122(2)
N1 C2 H2 119(2)
N1 C2 C3 118.96(14)
C2 C3 H3 120.7(19)
C2 C3 C4 116.68(15)
C4 C3 H3 122.3(19)
C3 C4 H4 117(2)
N2 C4 C3 124.49(16)
N2 C4 H4 118(2)
C6 C5 S1 119.59(11)
C10 C5 C6 121.25(14)
C10 C5 S1 118.92(12)
C5 C6 H6 116(2)
C5 C6 C7 119.34(14)
C7 C6 H6 125(2)
C6 C7 H7 123.0(19)
C8 C7 C6 118.58(14)
C8 C7 H7 118.4(19)
C7 C8 N4 119.59(14)
C9 C8 C7 122.47(14)
C9 C8 N4 117.91(13)
C8 C9 H9 122(2)
C8 C9 C10 118.57(14)
C10 C9 H9 119(2)
C5 C10 C9 119.73(14)
C5 C10 H10 121(2)
C9 C10 H10 119(2)
C1 N1 H1 116(2)
C2 N1 C1 122.10(14)
C2 N1 H1 122(2)
C4 N2 C1 117.22(14)
C1 N3 S1 121.36(11)
C8 N4 H4A 111(2)
C8 N4 H4B 112(2)
C8 N4 H4C 112(2)
H4A N4 H4B 106(3)
H4A N4 H4C 104(3)
H4B N4 H4C 110(3)
N3 S1 C5 110.21(7)
O2 S1 C5 107.09(8)
O2 S1 N3 114.09(8)
O2 S1 O1 116.16(9)
O1 S1 C5 105.69(7)
O1 S1 N3 103.28(7)

loop_
_geom_bond_atom_site_label_1
_geom_bond_atom_site_label_2
_geom_bond_distance
_geom_bond_site_symmetry_2
C1 N1 1.3680(18) .
C1 N2 1.347(2) .
C1 N3 1.3446(19) .
C2 H2 0.93(3) .
C2 C3 1.368(2) .
C2 N1 1.352(2) .
C3 H3 0.98(3) .
C3 C4 1.399(2) .
C4 H4 0.87(3) .
C4 N2 1.332(2) .
C5 C6 1.394(2) .
C5 C10 1.390(2) .
C5 S1 1.7699(15) .
C6 H6 0.85(3) .
C6 C7 1.396(2) .
C7 H7 0.95(3) .
C7 C8 1.389(2) .
C8 C9 1.388(2) .
C8 N4 1.462(2) .
C9 H9 0.97(3) .
C9 C10 1.390(2) .
C10 H10 0.90(4) .
N1 H1 0.91(3) .
N3 S1 1.5998(14) .
N4 H4A 0.83(4) .
N4 H4B 0.91(4) .
N4 H4C 0.85(4) .
O2 S1 1.4421(13) .
O1 S1 1.4563(13) .
I1 I1 2.7662(7) 2_766

loop_
_geom_hbond_atom_site_label_D
_geom_hbond_atom_site_label_H
_geom_hbond_atom_site_label_A
_geom_hbond_distance_DH
_geom_hbond_distance_HA
_geom_hbond_distance_DA
_geom_hbond_angle_DHA
_geom_hbond_site_symmetry_A
N1 H1 N3 0.91(3) 2.00(3) 2.908(2) 174(3) 2_676
N4 H4A O1 0.83(4) 2.03(4) 2.796(2) 154(3) 2_675
N4 H4B I2 0.91(4) 2.63(4) 3.5302(16) 172(3) 1_455
N4 H4C I2 0.85(4) 2.65(4) 3.4742(16) 165(3) .

loop_
_geom_torsion_atom_site_label_1
_geom_torsion_atom_site_label_2
_geom_torsion_atom_site_label_3
_geom_torsion_atom_site_label_4
_geom_torsion
C1 N3 S1 C5 70.20(15)
C1 N3 S1 O2 -50.29(16)
C1 N3 S1 O1 -177.29(13)
C2 C3 C4 N2 1.3(3)
C3 C2 N1 C1 -0.2(3)
C3 C4 N2 C1 -1.5(3)
C5 C6 C7 C8 -2.4(2)
C6 C5 C10 C9 1.2(2)
C6 C5 S1 N3 66.92(14)
C6 C5 S1 O2 -168.47(13)
C6 C5 S1 O1 -44.03(15)
C6 C7 C8 C9 1.6(3)
C6 C7 C8 N4 -176.60(15)
C7 C8 C9 C10 0.6(3)
C8 C9 C10 C5 -2.0(2)
C10 C5 C6 C7 1.0(2)
C10 C5 S1 N3 -118.58(13)
C10 C5 S1 O2 6.04(15)
C10 C5 S1 O1 130.47(13)
N1 C1 N2 C4 0.8(2)
N1 C1 N3 S1 167.09(12)
N1 C2 C3 C4 -0.5(3)
N2 C1 N1 C2 0.0(2)
N2 C1 N3 S1 -13.2(2)
N3 C1 N1 C2 179.77(15)
N3 C1 N2 C4 -178.96(17)
N4 C8 C9 C10 178.83(15)
S1 C5 C6 C7 175.41(13)
S1 C5 C10 C9 -173.22(13)
